data_7132723
loop_
_publ_author_name
'Li, Kai'
'Rajeshkumar, Thayalan'
'Zhao, Yue'
'Wang, Tianwei'
'Maron, Laurent'
'Zhu, Congqing'

_publ_section_title
;
 Temperature induced single-crystal to single-crystal transformation of
 uranium azide complexes.
;
_journal_issue 21
_journal_name_full 'Chemical communications (Cambridge, England)'
_journal_page_first 2966
_journal_page_last 2969
_journal_paper_doi 10.1039/d4cc00546e
_journal_volume 60
_journal_year 2024
_chemical_formula_moiety 'C40 H96 N20 P4 U2'
_chemical_formula_sum 'C40 H96 N20 P4 U2'
_chemical_formula_weight 1457.30
_space_group_crystal_system monoclinic
_space_group_IT_number 15
_space_group_name_Hall '-C 2yc'
_space_group_name_H-M_alt 'C 1 2/c 1'
_atom_sites_solution_hydrogens geom
_atom_sites_solution_primary iterative
_audit_creation_date 2024-01-12
_audit_creation_method
;
Olex2 1.5
(compiled 2023.08.24 svn.re1ec1418 for OlexSys, GUI svn.r6817)
;
_audit_update_record
;
2024-01-31 deposited with the CCDC.	2024-02-15 downloaded from the CCDC.
;
_cell_angle_alpha 90
_cell_angle_beta 110.786(3)
_cell_angle_gamma 90
_cell_formula_units_Z 4
_cell_length_a 25.279(2)
_cell_length_b 10.4213(10)
_cell_length_c 25.477(3)
_cell_measurement_reflns_used 6811
_cell_measurement_temperature 333.00
_cell_measurement_theta_max 25.53
_cell_measurement_theta_min 2.54
_cell_volume 6274.8(11)
_computing_cell_refinement 'SAINT V8.40B (?, 2016)'
_computing_data_reduction 'SAINT V8.40B (?, 2016)'
_computing_molecular_graphics 'Olex2 1.5 (Dolomanov et al., 2009)'
_computing_publication_material 'Olex2 1.5 (Dolomanov et al., 2009)'
_computing_structure_refinement 'olex2.refine 1.5 (Bourhis et al., 2015)'
_computing_structure_solution 'olex2.solve 1.5 (Bourhis et al., 2015)'
_diffrn_ambient_temperature 333.00
_diffrn_measured_fraction_theta_full 0.998
_diffrn_measured_fraction_theta_max 0.996
_diffrn_measurement_device_type 'Bruker APEX-II CCD'
_diffrn_measurement_method '\f and \w scans'
_diffrn_radiation_type MoK\a
_diffrn_radiation_wavelength 0.71073
_diffrn_reflns_av_R_equivalents 0.0633
_diffrn_reflns_av_unetI/netI 0.0545
_diffrn_reflns_Laue_measured_fraction_full 0.998
_diffrn_reflns_Laue_measured_fraction_max 0.996
_diffrn_reflns_limit_h_max 32
_diffrn_reflns_limit_h_min -32
_diffrn_reflns_limit_k_max 11
_diffrn_reflns_limit_k_min -13
_diffrn_reflns_limit_l_max 32
_diffrn_reflns_limit_l_min -33
_diffrn_reflns_number 28222
_diffrn_reflns_point_group_measured_fraction_full 0.998
_diffrn_reflns_point_group_measured_fraction_max 0.996
_diffrn_reflns_theta_full 25.242
_diffrn_reflns_theta_max 27.531
_diffrn_reflns_theta_min 2.184
_diffrn_source_current 40.0
_diffrn_source_power 1.8
_diffrn_source_voltage 45.0
_diffrn_standards_number 0
_exptl_absorpt_coefficient_mu 5.301
_exptl_absorpt_correction_T_max 0.2616
_exptl_absorpt_correction_T_min 0.1467
_exptl_absorpt_correction_type none
_exptl_absorpt_process_details
;
SADABS-2016/2 (Bruker,2016/2) was used for absorption correction.
wR2(int) was 0.1159 before and 0.0600 after correction.
The Ratio of minimum to maximum transmission is 0.5608.
The \l/2 correction factor is Not present.
;
_exptl_crystal_density_diffrn 1.543
_exptl_crystal_description block
_exptl_crystal_F_000 2880
_exptl_crystal_size_max 0.13
_exptl_crystal_size_mid 0.12
_exptl_crystal_size_min 0.1
_refine_diff_density_max 1.852
_refine_diff_density_min -1.135
_refine_diff_density_rms 0.101
_refine_ls_extinction_method none
_refine_ls_goodness_of_fit_ref 1.012
_refine_ls_hydrogen_treatment constr
_refine_ls_matrix_type full
_refine_ls_number_parameters 370
_refine_ls_number_reflns 7206
_refine_ls_number_restraints 141
_refine_ls_restrained_S_all 1.008
_refine_ls_R_factor_all 0.0924
_refine_ls_R_factor_gt 0.0453
_refine_ls_shift/su_max 0.005
_refine_ls_shift/su_mean 0.000
_refine_ls_structure_factor_coef Fsqd
_refine_ls_weighting_details 'w=1/[\s^2^(Fo^2^)+(0.0457P)^2^+11.7175P] where P=(Fo^2^+2Fc^2^)/3'
_refine_ls_weighting_scheme calc
_refine_ls_wR_factor_gt 0.0930
_refine_ls_wR_factor_ref 0.1133
_reflns_Friedel_coverage 0.000
_reflns_number_gt 4498
_reflns_number_total 7206
_reflns_threshold_expression 'I > 2\s(I)'
_cod_data_source_file d4cc00546e2.cif
_cod_data_source_block lk2023122608_0m
_cod_depositor_comments 'Adding full bibliography for 7132717--7132729.cif.'
_cod_original_cell_volume 6274.9(11)
_cod_database_code 7132723
_shelx_shelxl_version_number 2018/3
_shelx_space_group_comment
;
The symmetry employed for this shelxl refinement is uniquely defined
by the following loop, which should always be used as a source of
symmetry information in preference to the above space-group names.
They are only intended as comments.
;
_shelx_estimated_absorpt_t_max 0.619
_shelx_estimated_absorpt_t_min 0.546
_olex2_refinement_description
;
1. Fixed Uiso
 At 1.2 times of:
  All C(H) groups, All C(H,H) groups
 At 1.5 times of:
  All C(H,H,H) groups
2. Restrained distances
 C17-C16
 2.3 with sigma of 0.02
 C7A-C5A \\sim C7-C5 \\sim C6A-C5A \\sim C6-C5
 with sigma of 0.02
 P1-C5A \\sim P1-C5
 with sigma of 0.02
 C17-C15 \\sim C17A-C15A \\sim C16-C15 \\sim C16A-C15A
 with sigma of 0.02
 P2-C15 \\sim P2-C15A
 with sigma of 0.02
3. Uiso/Uaniso restraints and constraints
C5 \\sim C6 \\sim C7 \\sim C15 \\sim C16 \\sim C17 \\sim C6A \\sim C7A \\sim
C15A \\sim C16A \\sim C17A: within 2A with sigma of 0.01 and sigma for terminal
atoms of 0.02 within 2A
Uanis(C7) \\sim Ueq, Uanis(C7A) \\sim Ueq: with sigma of 0.01 and sigma for
terminal atoms of 0.02
4. Others
 Sof(C5A)=Sof(H5A)=Sof(C6A)=Sof(H6AA)=Sof(H6AB)=Sof(H6AC)=Sof(C7A)=Sof(H7AA)=
 Sof(H7AB)=Sof(H7AC)=Sof(C15A)=Sof(H15A)=Sof(C16A)=Sof(H16D)=Sof(H16E)=
 Sof(H16F)=Sof(C17A)=Sof(H17D)=Sof(H17E)=Sof(H17F)=1-FVAR(1)
 Sof(C5)=Sof(H5)=Sof(C6)=Sof(H6A)=Sof(H6B)=Sof(H6C)=Sof(C7)=Sof(H7A)=Sof(H7B)=
 Sof(H7C)=Sof(C15)=Sof(H15)=Sof(C16)=Sof(H16A)=Sof(H16B)=Sof(H16C)=Sof(C17)=
 Sof(H17A)=Sof(H17B)=Sof(H17C)=FVAR(1)
5.a Ternary CH refined with riding coordinates:
 C8(H8), C18(H18), C5(H5), C15(H15), C5A(H5A), C15A(H15A)
5.b Secondary CH2 refined with riding coordinates:
 C3(H3A,H3B), C4(H4A,H4B), C13(H13A,H13B), C14(H14A,H14B)
5.c Idealised Me refined as rotating group:
 C1(H1A,H1B,H1C), C2(H2A,H2B,H2C), C9(H9A,H9B,H9C), C10(H10A,H10B,H10C),
 C11(H11A,H11B,H11C), C12(H12A,H12B,H12C), C19(H19A,H19B,H19C), C20(H20A,H20B,
 H20C), C6(H6A,H6B,H6C), C7(H7A,H7B,H7C), C16(H16A,H16B,H16C), C17(H17A,H17B,
 H17C), C6A(H6AA,H6AB,H6AC), C7A(H7AA,H7AB,H7AC), C16A(H16D,H16E,H16F),
 C17A(H17D,H17E,H17F)
;
_olex2_submission_special_instructions 'No special instructions were received'

loop_
_space_group_symop_operation_xyz
'x, y, z'
'-x, y, -z+1/2'
'x+1/2, y+1/2, z'
'-x+1/2, y+1/2, -z+1/2'
'-x, -y, -z'
'x, -y, z-1/2'
'-x+1/2, -y+1/2, -z'
'x+1/2, -y+1/2, z-1/2'

loop_
_atom_site_label
_atom_site_type_symbol
_atom_site_fract_x
_atom_site_fract_y
_atom_site_fract_z
_atom_site_U_iso_or_equiv
_atom_site_adp_type
_atom_site_occupancy
_atom_site_site_symmetry_order
_atom_site_calc_flag
_atom_site_refinement_flags_posn
_atom_site_refinement_flags_adp
_atom_site_refinement_flags_occupancy
_atom_site_disorder_assembly
_atom_site_disorder_group
U1 U 0.61006(2) 0.51493(2) 0.36115(2) 0.06069(11) Uani 1 1 d . . . . .
P1 P 0.55460(9) 0.6906(2) 0.41989(10) 0.0832(6) Uani 1 1 d D . . . .
C1 C 0.5939(4) 0.1655(8) 0.3856(4) 0.122(3) Uani 1 1 d . . . . .
H1A H 0.565976 0.169425 0.348513 0.183 Uiso 1 1 calc R U . . .
H1B H 0.585282 0.095922 0.405923 0.183 Uiso 1 1 calc R U . . .
H1C H 0.630586 0.152100 0.383249 0.183 Uiso 1 1 calc R U . . .
N1 N 0.5939(3) 0.2894(6) 0.4157(3) 0.0778(17) Uani 1 1 d . . . . .
P2 P 0.67031(10) 0.3410(2) 0.30843(9) 0.0858(6) Uani 1 1 d D . . . .
N2 N 0.5552(2) 0.5343(6) 0.4140(3) 0.0782(17) Uani 1 1 d . . . . .
C2 C 0.6353(4) 0.2754(9) 0.4718(4) 0.123(4) Uani 1 1 d . . . . .
H2A H 0.672176 0.264346 0.469659 0.185 Uiso 1 1 calc R U . . .
H2B H 0.626056 0.201803 0.489494 0.185 Uiso 1 1 calc R U . . .
H2C H 0.635068 0.350829 0.493333 0.185 Uiso 1 1 calc R U . . .
N3 N 0.5334(3) 0.3758(6) 0.2947(3) 0.091(2) Uani 1 1 d . . . . .
C3 C 0.5373(4) 0.3081(8) 0.4183(4) 0.110(3) Uani 1 1 d . . . . .
H3A H 0.530187 0.242090 0.441822 0.132 Uiso 1 1 calc R U . . .
H3B H 0.509154 0.299309 0.380902 0.132 Uiso 1 1 calc R U . . .
C4 C 0.5314(4) 0.4378(9) 0.4414(5) 0.113(3) Uani 1 1 d . . . . .
H4A H 0.491818 0.456312 0.434146 0.135 Uiso 1 1 calc R U . . .
H4B H 0.551459 0.439402 0.481698 0.135 Uiso 1 1 calc R U . . .
N4 N 0.500000 0.3801(7) 0.250000 0.068(2) Uani 1 2 d S T P . .
N5 N 0.5439(3) 0.6539(6) 0.2858(3) 0.096(2) Uani 1 1 d . . . . .
N6 N 0.500000 0.6519(7) 0.250000 0.066(2) Uani 1 2 d S T P . .
N7 N 0.6647(3) 0.7413(6) 0.3462(3) 0.0881(19) Uani 1 1 d . . . . .
N8 N 0.6632(3) 0.4983(5) 0.3067(3) 0.0830(18) Uani 1 1 d . . . . .
C8 C 0.5768(4) 0.7303(9) 0.4966(4) 0.107(3) Uani 1 1 d . . . . .
H8 H 0.549106 0.692716 0.510948 0.129 Uiso 1 1 calc R U . . .
N9 N 0.6909(3) 0.5120(6) 0.4411(3) 0.085(2) Uani 1 1 d . . . . .
C9 C 0.6322(5) 0.6738(12) 0.5276(4) 0.153(5) Uani 1 1 d . . . . .
H9A H 0.630139 0.582290 0.523061 0.230 Uiso 1 1 calc R U . . .
H9B H 0.642942 0.694640 0.566725 0.230 Uiso 1 1 calc R U . . .
H9C H 0.659833 0.707494 0.513401 0.230 Uiso 1 1 calc R U . . .
C10 C 0.5766(5) 0.8747(10) 0.5044(5) 0.174(5) Uani 1 1 d . . . . .
H10A H 0.604176 0.913311 0.491331 0.261 Uiso 1 1 calc R U . . .
H10B H 0.585825 0.894076 0.543475 0.261 Uiso 1 1 calc R U . . .
H10C H 0.539798 0.908090 0.483331 0.261 Uiso 1 1 calc R U . . .
N10 N 0.7325(3) 0.5046(6) 0.4790(3) 0.094(2) Uani 1 1 d . . . . .
N11 N 0.7711(5) 0.4969(9) 0.5169(5) 0.186(5) Uani 1 1 d . . . . .
C11 C 0.6350(4) 0.8659(8) 0.3462(4) 0.127(4) Uani 1 1 d . . . . .
H11A H 0.656009 0.934937 0.338008 0.190 Uiso 1 1 calc R U . . .
H11B H 0.632368 0.879323 0.382483 0.190 Uiso 1 1 calc R U . . .
H11C H 0.597723 0.863154 0.318229 0.190 Uiso 1 1 calc R U . . .
C12 C 0.7208(4) 0.7500(9) 0.3883(4) 0.136(4) Uani 1 1 d . . . . .
H12A H 0.717959 0.765908 0.424277 0.204 Uiso 1 1 calc R U . . .
H12B H 0.741107 0.818940 0.379000 0.204 Uiso 1 1 calc R U . . .
H12C H 0.740640 0.670786 0.389490 0.204 Uiso 1 1 calc R U . . .
C13 C 0.6661(4) 0.7254(9) 0.2900(4) 0.120(3) Uani 1 1 d . . . . .
H13A H 0.689241 0.792484 0.282866 0.144 Uiso 1 1 calc R U . . .
H13B H 0.628047 0.734240 0.262785 0.144 Uiso 1 1 calc R U . . .
C14 C 0.6896(4) 0.5961(10) 0.2828(4) 0.122(3) Uani 1 1 d . . . . .
H14A H 0.681363 0.579031 0.243243 0.146 Uiso 1 1 calc R U . . .
H14B H 0.730285 0.595049 0.301841 0.146 Uiso 1 1 calc R U . . .
C18 C 0.7471(4) 0.2984(11) 0.3313(5) 0.118(3) Uani 1 1 d . . . . .
H18 H 0.761829 0.323247 0.301975 0.141 Uiso 1 1 calc R U . . .
C19 C 0.7797(4) 0.3595(15) 0.3830(5) 0.191(6) Uani 1 1 d . . . . .
H19A H 0.815342 0.386638 0.381281 0.287 Uiso 1 1 calc R U . . .
H19B H 0.786126 0.300058 0.413390 0.287 Uiso 1 1 calc R U . . .
H19C H 0.759459 0.432735 0.388866 0.287 Uiso 1 1 calc R U . . .
C20 C 0.7538(5) 0.1541(13) 0.3409(6) 0.195(6) Uani 1 1 d . . . . .
H20A H 0.748495 0.132667 0.375339 0.292 Uiso 1 1 calc R U . . .
H20B H 0.791040 0.128653 0.343141 0.292 Uiso 1 1 calc R U . . .
H20C H 0.726104 0.110117 0.310273 0.292 Uiso 1 1 calc R U . . .
C5 C 0.4806(6) 0.740(2) 0.3741(8) 0.122(6) Uani 0.567(10) 1 d D U P A 1
H5 H 0.469304 0.681002 0.342190 0.147 Uiso 0.567(10) 1 calc R U P A 1
C6 C 0.4397(8) 0.720(2) 0.4028(9) 0.145(6) Uani 0.567(10) 1 d D U P A 1
H6A H 0.450891 0.647375 0.427205 0.217 Uiso 0.567(10) 1 calc R U P A 1
H6B H 0.402711 0.705976 0.375396 0.217 Uiso 0.567(10) 1 calc R U P A 1
H6C H 0.438887 0.795271 0.424548 0.217 Uiso 0.567(10) 1 calc R U P A 1
C7 C 0.4759(8) 0.8703(17) 0.3497(9) 0.125(6) Uani 0.567(10) 1 d D U P A 1
H7A H 0.495654 0.930408 0.378563 0.187 Uiso 0.567(10) 1 calc R U P A 1
H7B H 0.436749 0.894190 0.333720 0.187 Uiso 0.567(10) 1 calc R U P A 1
H7C H 0.492253 0.870774 0.320962 0.187 Uiso 0.567(10) 1 calc R U P A 1
C15 C 0.6275(9) 0.291(2) 0.2340(6) 0.131(6) Uani 0.567(10) 1 d D U P A 1
H15 H 0.596334 0.353156 0.220393 0.158 Uiso 0.567(10) 1 calc R U P A 1
C16 C 0.6010(9) 0.1652(17) 0.2293(8) 0.132(6) Uani 0.567(10) 1 d D U P A 1
H16A H 0.629394 0.102094 0.246993 0.198 Uiso 0.567(10) 1 calc R U P A 1
H16B H 0.582586 0.143759 0.190381 0.198 Uiso 0.567(10) 1 calc R U P A 1
H16C H 0.573565 0.166777 0.247434 0.198 Uiso 0.567(10) 1 calc R U P A 1
C17 C 0.6581(9) 0.3001(19) 0.1957(8) 0.150(6) Uani 0.567(10) 1 d D U P A 1
H17A H 0.632059 0.292771 0.157808 0.225 Uiso 0.567(10) 1 calc R U P A 1
H17B H 0.685374 0.231997 0.203455 0.225 Uiso 0.567(10) 1 calc R U P A 1
H17C H 0.677170 0.381272 0.200611 0.225 Uiso 0.567(10) 1 calc R U P A 1
C5A C 0.4801(6) 0.7455(18) 0.4049(9) 0.076(6) Uani 0.433(10) 1 d D . P A 2
H5A H 0.472502 0.738658 0.439935 0.091 Uiso 0.433(10) 1 calc R U P A 2
C6A C 0.4408(8) 0.655(2) 0.3635(9) 0.117(6) Uani 0.433(10) 1 d D U P A 2
H6AA H 0.456142 0.633201 0.335194 0.176 Uiso 0.433(10) 1 calc R U P A 2
H6AB H 0.404571 0.695255 0.346246 0.176 Uiso 0.433(10) 1 calc R U P A 2
H6AC H 0.436432 0.578464 0.382574 0.176 Uiso 0.433(10) 1 calc R U P A 2
C7A C 0.4721(12) 0.881(2) 0.3871(13) 0.147(7) Uani 0.433(10) 1 d D U P A 2
H7AA H 0.461807 0.930125 0.413952 0.220 Uiso 0.433(10) 1 calc R U P A 2
H7AB H 0.442579 0.887240 0.350964 0.220 Uiso 0.433(10) 1 calc R U P A 2
H7AC H 0.506676 0.914188 0.384904 0.220 Uiso 0.433(10) 1 calc R U P A 2
C15A C 0.6555(14) 0.277(2) 0.2351(7) 0.129(6) Uani 0.433(10) 1 d D U P A 2
H15A H 0.691749 0.284957 0.229484 0.154 Uiso 0.433(10) 1 calc R U P A 2
C16A C 0.6419(15) 0.141(2) 0.2271(12) 0.157(7) Uani 0.433(10) 1 d D U P A 2
H16D H 0.675509 0.091415 0.244870 0.236 Uiso 0.433(10) 1 calc R U P A 2
H16E H 0.627142 0.122087 0.187642 0.236 Uiso 0.433(10) 1 calc R U P A 2
H16F H 0.614118 0.120099 0.243385 0.236 Uiso 0.433(10) 1 calc R U P A 2
C17A C 0.6175(12) 0.364(2) 0.1935(10) 0.144(7) Uani 0.433(10) 1 d D U P A 2
H17D H 0.594750 0.410662 0.210231 0.217 Uiso 0.433(10) 1 calc R U P A 2
H17E H 0.593471 0.315524 0.162131 0.217 Uiso 0.433(10) 1 calc R U P A 2
H17F H 0.639521 0.423612 0.180904 0.217 Uiso 0.433(10) 1 calc R U P A 2

loop_
_atom_site_aniso_label
_atom_site_aniso_U_11
_atom_site_aniso_U_22
_atom_site_aniso_U_33
_atom_site_aniso_U_23
_atom_site_aniso_U_13
_atom_site_aniso_U_12
U1 0.05234(15) 0.07122(18) 0.05033(16) 0.00402(12) 0.00815(10) -0.00192(12)
P1 0.0659(12) 0.0812(13) 0.1018(17) 0.0070(12) 0.0290(11) 0.0028(10)
C1 0.180(10) 0.070(5) 0.125(8) 0.006(5) 0.065(7) -0.001(6)
N1 0.084(4) 0.074(4) 0.077(4) 0.010(3) 0.032(4) 0.006(3)
P2 0.0958(15) 0.0991(15) 0.0644(13) -0.0036(11) 0.0308(11) -0.0026(12)
N2 0.066(3) 0.089(4) 0.085(4) 0.009(3) 0.034(3) 0.007(3)
C2 0.149(9) 0.108(7) 0.095(7) 0.039(6) 0.021(6) 0.002(6)
N3 0.080(4) 0.098(5) 0.071(4) 0.009(3) -0.005(3) -0.011(4)
C3 0.109(7) 0.092(6) 0.147(9) 0.038(6) 0.069(7) 0.003(5)
C4 0.110(7) 0.093(6) 0.160(9) 0.027(6) 0.079(7) 0.010(5)
N4 0.065(5) 0.065(5) 0.065(6) 0.000 0.013(4) 0.000
N5 0.080(4) 0.096(5) 0.080(5) 0.017(4) -0.010(4) -0.014(4)
N6 0.073(5) 0.056(4) 0.059(5) 0.000 0.012(4) 0.000
N7 0.085(4) 0.088(5) 0.084(5) 0.001(4) 0.020(4) -0.019(4)
N8 0.091(4) 0.089(5) 0.073(4) -0.004(3) 0.033(4) -0.012(3)
C8 0.113(7) 0.129(8) 0.102(7) -0.014(6) 0.066(6) -0.001(6)
N9 0.062(4) 0.116(5) 0.059(4) -0.001(3) -0.003(3) 0.003(3)
C9 0.156(10) 0.209(13) 0.080(7) -0.031(7) 0.024(7) 0.025(9)
C10 0.230(14) 0.110(9) 0.189(12) -0.047(8) 0.081(11) -0.001(9)
N10 0.079(4) 0.110(5) 0.070(4) -0.019(4) -0.001(4) 0.021(4)
N11 0.144(8) 0.189(10) 0.134(8) -0.052(6) -0.061(7) 0.063(6)
C11 0.119(7) 0.078(6) 0.184(11) 0.029(6) 0.056(7) -0.004(5)
C12 0.094(7) 0.108(7) 0.172(10) 0.015(7) 0.006(7) -0.037(5)
C13 0.137(9) 0.114(8) 0.107(8) -0.002(6) 0.040(7) -0.050(7)
C14 0.154(9) 0.122(8) 0.118(8) -0.013(7) 0.082(7) -0.029(7)
C18 0.110(7) 0.145(9) 0.112(8) -0.008(7) 0.056(6) 0.011(7)
C19 0.106(8) 0.270(18) 0.172(12) -0.053(12) 0.016(8) 0.055(10)
C20 0.173(12) 0.173(13) 0.270(18) 0.050(12) 0.118(12) 0.062(10)
C5 0.104(9) 0.142(11) 0.145(12) 0.017(10) 0.074(9) 0.033(9)
C6 0.113(10) 0.173(13) 0.159(13) 0.015(11) 0.063(10) 0.040(10)
C7 0.111(9) 0.127(10) 0.137(12) 0.011(10) 0.045(9) 0.041(8)
C15 0.212(16) 0.113(9) 0.093(8) -0.019(7) 0.083(10) -0.009(10)
C16 0.196(16) 0.104(10) 0.106(9) -0.038(8) 0.065(11) -0.009(11)
C17 0.220(16) 0.139(11) 0.107(10) -0.024(9) 0.079(11) 0.009(11)
C5A 0.059(10) 0.092(13) 0.098(15) -0.009(12) 0.053(11) 0.007(9)
C6A 0.079(10) 0.155(14) 0.133(14) 0.001(12) 0.057(11) 0.040(10)
C7A 0.125(10) 0.151(11) 0.160(13) 0.012(11) 0.047(10) 0.032(9)
C15A 0.209(16) 0.113(9) 0.088(8) -0.027(8) 0.083(10) -0.008(11)
C16A 0.232(17) 0.125(11) 0.113(10) -0.030(10) 0.059(12) 0.000(13)
C17A 0.219(17) 0.130(12) 0.092(11) -0.019(10) 0.064(12) 0.003(12)

loop_
_atom_type_symbol
_atom_type_description
_atom_type_scat_dispersion_real
_atom_type_scat_dispersion_imag
_atom_type_scat_source
C C 0.0033 0.0016 'International Tables Vol C Tables 4.2.6.8 and 6.1.1.4'
H H 0.0000 0.0000 'International Tables Vol C Tables 4.2.6.8 and 6.1.1.4'
N N 0.0061 0.0033 'International Tables Vol C Tables 4.2.6.8 and 6.1.1.4'
P P 0.1023 0.0942 'International Tables Vol C Tables 4.2.6.8 and 6.1.1.4'
U U -9.6767 9.6646 'International Tables Vol C Tables 4.2.6.8 and 6.1.1.4'

loop_
_geom_angle_atom_site_label_1
_geom_angle_atom_site_label_2
_geom_angle_atom_site_label_3
_geom_angle
_geom_angle_site_symmetry_1
_geom_angle_site_symmetry_3
_geom_angle_publ_flag
N1 U1 P1 94.99(13) . . ?
N1 U1 P2 84.40(13) . . ?
P2 U1 P1 177.01(6) . . ?
N2 U1 P1 32.43(16) . . ?
N2 U1 N1 63.61(19) . . ?
N2 U1 P2 147.57(16) . . ?
N2 U1 N3 87.9(2) . . ?
N2 U1 N5 91.2(2) . . ?
N2 U1 N7 116.0(2) . . ?
N2 U1 N9 90.8(2) . . ?
N3 U1 P1 107.48(17) . . ?
N3 U1 N1 69.10(19) . . ?
N3 U1 P2 75.05(17) . . ?
N3 U1 N7 133.1(2) . . ?
N5 U1 P1 74.20(18) . . ?
N5 U1 N1 132.94(19) . . ?
N5 U1 P2 108.34(18) . . ?
N5 U1 N3 71.0(2) . . ?
N5 U1 N7 68.90(19) . . ?
N7 U1 P1 84.02(16) . . ?
N7 U1 N1 157.05(19) . . ?
N7 U1 P2 95.40(16) . . ?
N8 U1 P1 146.91(15) . . ?
N8 U1 N1 117.3(2) . . ?
N8 U1 P2 33.21(15) . . ?
N8 U1 N2 178.6(2) . . ?
N8 U1 N3 91.5(2) . . ?
N8 U1 N5 87.4(2) . . ?
N8 U1 N7 63.6(2) . . ?
N8 U1 N9 90.5(2) . . ?
N9 U1 P1 89.53(17) . . ?
N9 U1 N1 78.1(2) . . ?
N9 U1 P2 87.48(17) . . ?
N9 U1 N3 143.9(2) . . ?
N9 U1 N5 145.1(2) . . ?
N9 U1 N7 79.0(2) . . ?
N2 P1 U1 47.7(2) . . ?
N2 P1 C8 107.8(4) . . ?
N2 P1 C5 104.8(8) . . ?
N2 P1 C5A 109.1(6) . . ?
C8 P1 U1 129.2(3) . . ?
C8 P1 C5 116.5(7) . . ?
C5 P1 U1 113.2(7) . . ?
C5A P1 U1 134.2(6) . . ?
C5A P1 C8 93.0(7) . . ?
H1A C1 H1B 109.5 . . ?
H1A C1 H1C 109.5 . . ?
H1B C1 H1C 109.5 . . ?
N1 C1 H1A 109.5 . . ?
N1 C1 H1B 109.5 . . ?
N1 C1 H1C 109.5 . . ?
C1 N1 U1 115.9(5) . . ?
C2 N1 U1 112.8(5) . . ?
C2 N1 C1 106.6(7) . . ?
C2 N1 C3 110.1(7) . . ?
C3 N1 U1 103.0(4) . . ?
C3 N1 C1 108.3(7) . . ?
N8 P2 U1 48.5(3) . . ?
N8 P2 C18 109.7(5) . . ?
N8 P2 C15 103.1(8) . . ?
N8 P2 C15A 110.1(8) . . ?
C18 P2 U1 130.1(3) . . ?
C18 P2 C15 114.1(8) . . ?
C18 P2 C15A 92.5(10) . . ?
C15 P2 U1 114.6(7) . . ?
C15A P2 U1 135.0(9) . . ?
P1 N2 U1 99.9(3) . . ?
C4 N2 U1 131.7(6) . . ?
C4 N2 P1 128.1(6) . . ?
N1 C2 H2A 109.5 . . ?
N1 C2 H2B 109.5 . . ?
N1 C2 H2C 109.5 . . ?
H2A C2 H2B 109.5 . . ?
H2A C2 H2C 109.5 . . ?
H2B C2 H2C 109.5 . . ?
N4 N3 U1 139.3(6) . . ?
N1 C3 H3A 109.3 . . ?
N1 C3 H3B 109.3 . . ?
N1 C3 C4 111.7(7) . . ?
H3A C3 H3B 107.9 . . ?
C4 C3 H3A 109.3 . . ?
C4 C3 H3B 109.3 . . ?
N2 C4 C3 108.3(8) . . ?
N2 C4 H4A 110.0 . . ?
N2 C4 H4B 110.0 . . ?
C3 C4 H4A 110.0 . . ?
C3 C4 H4B 110.0 . . ?
H4A C4 H4B 108.4 . . ?
N3 N4 N3 175.6(11) . 2_655 ?
N6 N5 U1 141.5(6) . . ?
N5 N6 N5 177.9(10) 2_655 . ?
C11 N7 U1 117.0(5) . . ?
C12 N7 U1 110.5(5) . . ?
C12 N7 C11 107.7(7) . . ?
C12 N7 C13 112.2(8) . . ?
C13 N7 U1 102.8(5) . . ?
C13 N7 C11 106.6(7) . . ?
P2 N8 U1 98.3(3) . . ?
C14 N8 U1 131.4(6) . . ?
C14 N8 P2 129.9(6) . . ?
P1 C8 H8 108.1 . . ?
C9 C8 P1 110.4(6) . . ?
C9 C8 H8 108.1 . . ?
C9 C8 C10 112.0(10) . . ?
C10 C8 P1 109.9(8) . . ?
C10 C8 H8 108.1 . . ?
N10 N9 U1 175.4(6) . . ?
C8 C9 H9A 109.5 . . ?
C8 C9 H9B 109.5 . . ?
C8 C9 H9C 109.5 . . ?
H9A C9 H9B 109.5 . . ?
H9A C9 H9C 109.5 . . ?
H9B C9 H9C 109.5 . . ?
C8 C10 H10A 109.5 . . ?
C8 C10 H10B 109.5 . . ?
C8 C10 H10C 109.5 . . ?
H10A C10 H10B 109.5 . . ?
H10A C10 H10C 109.5 . . ?
H10B C10 H10C 109.5 . . ?
N11 N10 N9 176.9(13) . . ?
N7 C11 H11A 109.5 . . ?
N7 C11 H11B 109.5 . . ?
N7 C11 H11C 109.5 . . ?
H11A C11 H11B 109.5 . . ?
H11A C11 H11C 109.5 . . ?
H11B C11 H11C 109.5 . . ?
N7 C12 H12A 109.5 . . ?
N7 C12 H12B 109.5 . . ?
N7 C12 H12C 109.5 . . ?
H12A C12 H12B 109.5 . . ?
H12A C12 H12C 109.5 . . ?
H12B C12 H12C 109.5 . . ?
N7 C13 H13A 109.3 . . ?
N7 C13 H13B 109.3 . . ?
N7 C13 C14 111.7(8) . . ?
H13A C13 H13B 107.9 . . ?
C14 C13 H13A 109.3 . . ?
C14 C13 H13B 109.3 . . ?
N8 C14 C13 108.3(8) . . ?
N8 C14 H14A 110.0 . . ?
N8 C14 H14B 110.0 . . ?
C13 C14 H14A 110.0 . . ?
C13 C14 H14B 110.0 . . ?
H14A C14 H14B 108.4 . . ?
P2 C18 H18 109.4 . . ?
C19 C18 P2 112.1(7) . . ?
C19 C18 H18 109.4 . . ?
C19 C18 C20 107.2(11) . . ?
C20 C18 P2 109.2(8) . . ?
C20 C18 H18 109.4 . . ?
C18 C19 H19A 109.5 . . ?
C18 C19 H19B 109.5 . . ?
C18 C19 H19C 109.5 . . ?
H19A C19 H19B 109.5 . . ?
H19A C19 H19C 109.5 . . ?
H19B C19 H19C 109.5 . . ?
C18 C20 H20A 109.5 . . ?
C18 C20 H20B 109.5 . . ?
C18 C20 H20C 109.5 . . ?
H20A C20 H20B 109.5 . . ?
H20A C20 H20C 109.5 . . ?
H20B C20 H20C 109.5 . . ?
P1 C5 H5 105.8 . . ?
C6 C5 P1 111.7(13) . . ?
C6 C5 H5 105.8 . . ?
C7 C5 P1 115.2(13) . . ?
C7 C5 H5 105.8 . . ?
C7 C5 C6 111.7(17) . . ?
C5 C6 H6A 109.5 . . ?
C5 C6 H6B 109.5 . . ?
C5 C6 H6C 109.5 . . ?
H6A C6 H6B 109.5 . . ?
H6A C6 H6C 109.5 . . ?
H6B C6 H6C 109.5 . . ?
C5 C7 H7A 109.5 . . ?
C5 C7 H7B 109.5 . . ?
C5 C7 H7C 109.5 . . ?
H7A C7 H7B 109.5 . . ?
H7A C7 H7C 109.5 . . ?
H7B C7 H7C 109.5 . . ?
P2 C15 H15 106.0 . . ?
C16 C15 P2 114.2(13) . . ?
C16 C15 H15 106.0 . . ?
C17 C15 P2 113.9(14) . . ?
C17 C15 H15 106.0 . . ?
C17 C15 C16 110.0(14) . . ?
C15 C16 H16A 109.5 . . ?
C15 C16 H16B 109.5 . . ?
C15 C16 H16C 109.5 . . ?
H16A C16 H16B 109.5 . . ?
H16A C16 H16C 109.5 . . ?
H16B C16 H16C 109.5 . . ?
C15 C17 H17A 109.5 . . ?
C15 C17 H17B 109.5 . . ?
C15 C17 H17C 109.5 . . ?
H17A C17 H17B 109.5 . . ?
H17A C17 H17C 109.5 . . ?
H17B C17 H17C 109.5 . . ?
P1 C5A H5A 107.4 . . ?
C6A C5A P1 108.6(12) . . ?
C6A C5A H5A 107.4 . . ?
C7A C5A P1 111.9(15) . . ?
C7A C5A H5A 107.4 . . ?
C7A C5A C6A 114(2) . . ?
C5A C6A H6AA 109.5 . . ?
C5A C6A H6AB 109.5 . . ?
C5A C6A H6AC 109.5 . . ?
H6AA C6A H6AB 109.5 . . ?
H6AA C6A H6AC 109.5 . . ?
H6AB C6A H6AC 109.5 . . ?
C5A C7A H7AA 109.5 . . ?
C5A C7A H7AB 109.5 . . ?
C5A C7A H7AC 109.5 . . ?
H7AA C7A H7AB 109.5 . . ?
H7AA C7A H7AC 109.5 . . ?
H7AB C7A H7AC 109.5 . . ?
P2 C15A H15A 104.3 . . ?
C16A C15A P2 115.9(18) . . ?
C16A C15A H15A 104.3 . . ?
C16A C15A C17A 116(2) . . ?
C17A C15A P2 110.2(16) . . ?
C17A C15A H15A 104.3 . . ?
C15A C16A H16D 109.5 . . ?
C15A C16A H16E 109.5 . . ?
C15A C16A H16F 109.5 . . ?
H16D C16A H16E 109.5 . . ?
H16D C16A H16F 109.5 . . ?
H16E C16A H16F 109.5 . . ?
C15A C17A H17D 109.5 . . ?
C15A C17A H17E 109.5 . . ?
C15A C17A H17F 109.5 . . ?
H17D C17A H17E 109.5 . . ?
H17D C17A H17F 109.5 . . ?
H17E C17A H17F 109.5 . . ?

loop_
_geom_bond_atom_site_label_1
_geom_bond_atom_site_label_2
_geom_bond_distance
_geom_bond_site_symmetry_2
_geom_bond_publ_flag
U1 P1 3.008(2) . ?
U1 N1 2.833(6) . ?
U1 P2 2.976(2) . ?
U1 N2 2.258(6) . ?
U1 N3 2.529(6) . ?
U1 N5 2.510(6) . ?
U1 N7 2.827(6) . ?
U1 N8 2.254(7) . ?
U1 N9 2.318(6) . ?
P1 N2 1.637(6) . ?
P1 C8 1.877(9) . ?
P1 C5 1.891(14) . ?
P1 C5A 1.874(13) . ?
C1 H1A 0.9600 . ?
C1 H1B 0.9600 . ?
C1 H1C 0.9600 . ?
C1 N1 1.501(9) . ?
N1 C2 1.447(9) . ?
N1 C3 1.469(9) . ?
P2 N8 1.647(6) . ?
P2 C18 1.872(10) . ?
P2 C15 1.893(14) . ?
P2 C15A 1.891(16) . ?
N2 C4 1.470(10) . ?
C2 H2A 0.9600 . ?
C2 H2B 0.9600 . ?
C2 H2C 0.9600 . ?
N3 N4 1.153(6) . ?
C3 H3A 0.9700 . ?
C3 H3B 0.9700 . ?
C3 C4 1.503(12) . ?
C4 H4A 0.9700 . ?
C4 H4B 0.9700 . ?
N5 N6 1.160(6) . ?
N7 C11 1.500(10) . ?
N7 C12 1.446(9) . ?
N7 C13 1.452(11) . ?
N8 C14 1.465(11) . ?
C8 H8 0.9800 . ?
C8 C9 1.465(12) . ?
C8 C10 1.519(13) . ?
N9 N10 1.149(8) . ?
C9 H9A 0.9600 . ?
C9 H9B 0.9600 . ?
C9 H9C 0.9600 . ?
C10 H10A 0.9600 . ?
C10 H10B 0.9600 . ?
C10 H10C 0.9600 . ?
N10 N11 1.108(10) . ?
C11 H11A 0.9600 . ?
C11 H11B 0.9600 . ?
C11 H11C 0.9600 . ?
C12 H12A 0.9600 . ?
C12 H12B 0.9600 . ?
C12 H12C 0.9600 . ?
C13 H13A 0.9700 . ?
C13 H13B 0.9700 . ?
C13 C14 1.510(13) . ?
C14 H14A 0.9700 . ?
C14 H14B 0.9700 . ?
C18 H18 0.9800 . ?
C18 C19 1.431(13) . ?
C18 C20 1.523(14) . ?
C19 H19A 0.9600 . ?
C19 H19B 0.9600 . ?
C19 H19C 0.9600 . ?
C20 H20A 0.9600 . ?
C20 H20B 0.9600 . ?
C20 H20C 0.9600 . ?
C5 H5 0.9800 . ?
C5 C6 1.479(14) . ?
C5 C7 1.478(15) . ?
C6 H6A 0.9600 . ?
C6 H6B 0.9600 . ?
C6 H6C 0.9600 . ?
C7 H7A 0.9600 . ?
C7 H7B 0.9600 . ?
C7 H7C 0.9600 . ?
C15 H15 0.9800 . ?
C15 C16 1.461(14) . ?
C15 C17 1.446(15) . ?
C16 H16A 0.9600 . ?
C16 H16B 0.9600 . ?
C16 H16C 0.9600 . ?
C17 H17A 0.9600 . ?
C17 H17B 0.9600 . ?
C17 H17C 0.9600 . ?
C5A H5A 0.9800 . ?
C5A C6A 1.499(15) . ?
C5A C7A 1.476(16) . ?
C6A H6AA 0.9600 . ?
C6A H6AB 0.9600 . ?
C6A H6AC 0.9600 . ?
C7A H7AA 0.9600 . ?
C7A H7AB 0.9600 . ?
C7A H7AC 0.9600 . ?
C15A H15A 0.9800 . ?
C15A C16A 1.455(16) . ?
C15A C17A 1.466(17) . ?
C16A H16D 0.9600 . ?
C16A H16E 0.9600 . ?
C16A H16F 0.9600 . ?
C17A H17D 0.9600 . ?
C17A H17E 0.9600 . ?
C17A H17F 0.9600 . ?

loop_
_geom_torsion_atom_site_label_1
_geom_torsion_atom_site_label_2
_geom_torsion_atom_site_label_3
_geom_torsion_atom_site_label_4
_geom_torsion
_geom_torsion_site_symmetry_1
_geom_torsion_site_symmetry_2
_geom_torsion_site_symmetry_3
_geom_torsion_site_symmetry_4
_geom_torsion_publ_flag
U1 P1 N2 C4 174.2(8) . . . . ?
U1 P1 C8 C9 6.8(10) . . . . ?
U1 P1 C8 C10 130.9(7) . . . . ?
U1 P1 C5 C6 129.9(17) . . . . ?
U1 P1 C5 C7 -101.4(16) . . . . ?
U1 P1 C5A C6A 18(2) . . . . ?
U1 P1 C5A C7A -108.2(16) . . . . ?
U1 N1 C3 C4 -49.7(8) . . . . ?
U1 P2 N8 C14 173.3(9) . . . . ?
U1 P2 C18 C19 1.5(12) . . . . ?
U1 P2 C18 C20 120.1(8) . . . . ?
U1 P2 C15 C16 -98.4(15) . . . . ?
U1 P2 C15 C17 134.1(17) . . . . ?
U1 P2 C15A C16A -110(2) . . . . ?
U1 P2 C15A C17A 25(3) . . . . ?
U1 N2 C4 C3 -13.5(11) . . . . ?
U1 N7 C13 C14 -50.4(8) . . . . ?
U1 N8 C14 C13 -11.8(12) . . . . ?
P1 N2 C4 C3 174.2(7) . . . . ?
C1 N1 C3 C4 -172.9(7) . . . . ?
N1 C3 C4 N2 45.6(10) . . . . ?
P2 N8 C14 C13 177.1(7) . . . . ?
N2 P1 C8 C9 56.2(9) . . . . ?
N2 P1 C8 C10 -179.7(7) . . . . ?
N2 P1 C5 C6 80.0(19) . . . . ?
N2 P1 C5 C7 -151.2(15) . . . . ?
N2 P1 C5A C6A -30.7(19) . . . . ?
N2 P1 C5A C7A -157.1(16) . . . . ?
C2 N1 C3 C4 70.8(9) . . . . ?
N7 C13 C14 N8 45.4(11) . . . . ?
N8 P2 C18 C19 53.2(11) . . . . ?
N8 P2 C18 C20 171.9(8) . . . . ?
N8 P2 C15 C16 -148.5(14) . . . . ?
N8 P2 C15 C17 84.0(19) . . . . ?
N8 P2 C15A C16A -161(2) . . . . ?
N8 P2 C15A C17A -26(3) . . . . ?
C8 P1 N2 U1 -127.2(4) . . . . ?
C8 P1 N2 C4 46.9(8) . . . . ?
C8 P1 C5 C6 -39(2) . . . . ?
C8 P1 C5 C7 89.7(15) . . . . ?
C8 P1 C5A C6A -140.7(17) . . . . ?
C8 P1 C5A C7A 92.9(17) . . . . ?
C11 N7 C13 C14 -174.0(8) . . . . ?
C12 N7 C13 C14 68.3(9) . . . . ?
C18 P2 N8 U1 -126.7(4) . . . . ?
C18 P2 N8 C14 46.5(9) . . . . ?
C18 P2 C15 C16 92.7(15) . . . . ?
C18 P2 C15 C17 -35(2) . . . . ?
C18 P2 C15A C16A 87(2) . . . . ?
C18 P2 C15A C17A -138(2) . . . . ?
C5 P1 N2 U1 108.0(6) . . . . ?
C5 P1 N2 C4 -77.8(9) . . . . ?
C5 P1 C8 C9 173.7(10) . . . . ?
C5 P1 C8 C10 -62.3(11) . . . . ?
C15 P2 N8 U1 111.4(6) . . . . ?
C15 P2 N8 C14 -75.4(10) . . . . ?
C15 P2 C18 C19 168.3(11) . . . . ?
C15 P2 C18 C20 -73.0(11) . . . . ?
C5A P1 N2 U1 133.0(7) . . . . ?
C5A P1 N2 C4 -52.9(10) . . . . ?
C5A P1 C8 C9 167.4(10) . . . . ?
C5A P1 C8 C10 -68.5(10) . . . . ?
C15A P2 N8 U1 133.0(11) . . . . ?
C15A P2 N8 C14 -53.8(14) . . . . ?
C15A P2 C18 C19 165.6(13) . . . . ?
C15A P2 C18 C20 -75.8(12) . . . . ?
